data_2226776
loop_
_publ_author_name
'Jasinski, Jerry P.'
'Butcher, Ray J.'
'Kushawaha, S. K.'
'Bharty, M. K.'
'Singh, N. K.'

_publ_section_title
;
 <i>N</i>'-[Bis(benzylsulfanyl)methylidene]-4-methoxybenzohydrazide
;
_journal_coeditor_code BT5283
_journal_issue 8
_journal_name_full 'Acta Crystallographica Section E'
_journal_page_first o1899
_journal_paper_doi 10.1107/S1600536810025389
_journal_volume 66
_journal_year 2010
_chemical_formula_iupac 'C23 H22 N2 O2 S2'
_chemical_formula_moiety 'C23 H22 N2 O2 S2'
_chemical_formula_sum 'C23 H22 N2 O2 S2'
_chemical_formula_weight 422.55
_chemical_name_systematic
;
<i>N</i>'-[Bis(benzylsulfanyl)methylidene]-4-methoxybenzohydrazide
;
_space_group_IT_number 2
_symmetry_cell_setting triclinic
_symmetry_space_group_name_Hall '-P 1'
_symmetry_space_group_name_H-M 'P -1'
_atom_sites_solution_hydrogens geom
_atom_sites_solution_primary direct
_atom_sites_solution_secondary difmap
_cell_angle_alpha 70.25(3)
_cell_angle_beta 90.00(3)
_cell_angle_gamma 89.37(3)
_cell_formula_units_Z 2
_cell_length_a 9.838(2)
_cell_length_b 9.845(2)
_cell_length_c 11.307(2)
_cell_measurement_reflns_used 5412
_cell_measurement_temperature 100(2)
_cell_measurement_theta_max 30.50
_cell_measurement_theta_min 2.38
_cell_volume 1030.6(4)
_computing_cell_refinement 'SAINT (Bruker, 2006)'
_computing_data_collection 'APEX2 (Bruker, 2006)'
_computing_data_reduction 'SAINT (Bruker, 2006)'
_computing_molecular_graphics 'SHELXTL (Sheldrick, 2008)'
_computing_publication_material 'SHELXTL (Sheldrick, 2008) and PLATON (Spek, 2009)'
_computing_structure_refinement 'SHELXL97 (Sheldrick, 2008)'
_computing_structure_solution 'SHELXS97 (Sheldrick, 2008)'
_diffrn_ambient_temperature 100(2)
_diffrn_detector_area_resol_mean 8.33
_diffrn_measured_fraction_theta_full 0.999
_diffrn_measured_fraction_theta_max 0.985
_diffrn_measurement_device_type 'Bruker APEX CCD area-detector'
_diffrn_measurement_method '\f and \w scans'
_diffrn_radiation_monochromator graphite
_diffrn_radiation_source 'fine-focus sealed tube'
_diffrn_radiation_type MoK\a
_diffrn_radiation_wavelength 0.71073
_diffrn_reflns_av_R_equivalents 0.0145
_diffrn_reflns_av_sigmaI/netI 0.0214
_diffrn_reflns_limit_h_max 14
_diffrn_reflns_limit_h_min -14
_diffrn_reflns_limit_k_max 14
_diffrn_reflns_limit_k_min -14
_diffrn_reflns_limit_l_max 16
_diffrn_reflns_limit_l_min -16
_diffrn_reflns_number 12424
_diffrn_reflns_theta_full 25.00
_diffrn_reflns_theta_max 30.52
_diffrn_reflns_theta_min 1.91
_diffrn_standards_number 0
_exptl_absorpt_coefficient_mu 0.281
_exptl_absorpt_correction_T_max 0.9408
_exptl_absorpt_correction_T_min 0.9205
_exptl_absorpt_correction_type multi-scan
_exptl_absorpt_process_details '(SADABS; Sheldrick, 1996)'
_exptl_crystal_colour colorless
_exptl_crystal_density_diffrn 1.362
_exptl_crystal_density_method 'not measured'
_exptl_crystal_description chunk
_exptl_crystal_F_000 444
_exptl_crystal_size_max 0.30
_exptl_crystal_size_mid 0.26
_exptl_crystal_size_min 0.22
_refine_diff_density_max 0.556
_refine_diff_density_min -0.346
_refine_ls_extinction_method none
_refine_ls_goodness_of_fit_ref 1.055
_refine_ls_hydrogen_treatment constr
_refine_ls_matrix_type full
_refine_ls_number_parameters 263
_refine_ls_number_reflns 6210
_refine_ls_number_restraints 0
_refine_ls_restrained_S_all 1.055
_refine_ls_R_factor_all 0.0385
_refine_ls_R_factor_gt 0.0370
_refine_ls_shift/su_max 0.001
_refine_ls_shift/su_mean 0.000
_refine_ls_structure_factor_coef Fsqd
_refine_ls_weighting_details 'calc w=1/[\s^2^(Fo^2^)+(0.0512P)^2^+0.4754P] where P=(Fo^2^+2Fc^2^)/3'
_refine_ls_weighting_scheme calc
_refine_ls_wR_factor_gt 0.0965
_refine_ls_wR_factor_ref 0.0977
_reflns_number_gt 5954
_reflns_number_total 6210
_reflns_threshold_expression I>2\s(I)
_cod_data_source_file bt5283.cif
_cod_data_source_block I
_cod_database_code 2226776
_cod_database_fobs_code 2226776

loop_
_symmetry_equiv_pos_as_xyz
'x, y, z'
'-x, -y, -z'

loop_
_atom_site_type_symbol
_atom_site_label
_atom_site_fract_x
_atom_site_fract_y
_atom_site_fract_z
_atom_site_U_iso_or_equiv
_atom_site_adp_type
_atom_site_calc_flag
_atom_site_refinement_flags
_atom_site_occupancy
_atom_site_disorder_assembly
_atom_site_disorder_group
S S1A 0.34589(3) 0.41786(3) 0.19374(2) 0.01665(7) Uani d . 1 . .
S S1B 0.33079(3) 0.67558(3) -0.04284(2) 0.01674(7) Uani d . 1 . .
O O1 0.79463(8) 0.72953(9) 0.08230(8) 0.01885(16) Uani d . 1 . .
O O2 0.78658(9) 1.34644(9) -0.34225(8) 0.01967(16) Uani d . 1 . .
N N1 0.53203(9) 0.62306(10) 0.12649(9) 0.01678(17) Uani d . 1 . .
N N2 0.56651(9) 0.75955(10) 0.04495(9) 0.01679(17) Uani d . 1 . .
H H2A 0.5015 0.8188 0.0037 0.020 Uiso calc R 1 . .
C C1 0.41847(11) 0.57822(11) 0.09652(10) 0.01510(18) Uani d . 1 . .
C C2 0.69749(11) 0.80369(11) 0.02737(10) 0.01495(18) Uani d . 1 . .
C C3 0.71432(10) 0.95034(11) -0.06794(10) 0.01506(18) Uani d . 1 . .
C C4 0.62403(11) 1.01134(12) -0.16830(11) 0.0182(2) Uani d . 1 . .
H H4A 0.5440 0.9612 -0.1749 0.022 Uiso calc R 1 . .
C C5 0.65070(11) 1.14405(12) -0.25784(11) 0.0190(2) Uani d . 1 . .
H H5A 0.5886 1.1852 -0.3252 0.023 Uiso calc R 1 . .
C C6 0.76938(11) 1.21779(11) -0.24914(10) 0.01585(19) Uani d . 1 . .
C C7 0.86039(11) 1.15852(12) -0.14981(10) 0.01734(19) Uani d . 1 . .
H H7A 0.9410 1.2080 -0.1436 0.021 Uiso calc R 1 . .
C C8 0.83092(11) 1.02579(12) -0.06019(10) 0.01714(19) Uani d . 1 . .
H H8A 0.8920 0.9855 0.0081 0.021 Uiso calc R 1 . .
C C9 0.90880(12) 1.42350(13) -0.33998(11) 0.0214(2) Uani d . 1 . .
H H9A 0.9094 1.5135 -0.4120 0.032 Uiso calc R 1 . .
H H9B 0.9878 1.3639 -0.3445 0.032 Uiso calc R 1 . .
H H9C 0.9128 1.4458 -0.2619 0.032 Uiso calc R 1 . .
C C1A 0.46244(12) 0.37100(16) 0.32723(11) 0.0269(3) Uani d . 1 . .
H H1AA 0.5418 0.3175 0.3106 0.032 Uiso calc R 1 . .
H H1AB 0.4957 0.4602 0.3388 0.032 Uiso calc R 1 . .
C C2A 0.39201(11) 0.27942(12) 0.44481(10) 0.0182(2) Uani d . 1 . .
C C3A 0.37413(13) 0.13247(13) 0.47003(13) 0.0242(2) Uani d . 1 . .
H H3AA 0.4041 0.0887 0.4114 0.029 Uiso calc R 1 . .
C C4A 0.31194(15) 0.04925(15) 0.58191(14) 0.0337(3) Uani d . 1 . .
H H4AA 0.2996 -0.0512 0.5992 0.040 Uiso calc R 1 . .
C C5A 0.26837(14) 0.11268(19) 0.66751(13) 0.0371(4) Uani d . 1 . .
H H5AA 0.2267 0.0557 0.7437 0.045 Uiso calc R 1 . .
C C6A 0.28544(14) 0.25882(19) 0.64225(12) 0.0331(3) Uani d . 1 . .
H H6AA 0.2554 0.3025 0.7009 0.040 Uiso calc R 1 . .
C C7A 0.34638(13) 0.34147(14) 0.53129(12) 0.0244(2) Uani d . 1 . .
H H7AA 0.3571 0.4421 0.5141 0.029 Uiso calc R 1 . .
C C1B 0.17073(11) 0.58242(12) -0.03828(10) 0.01767(19) Uani d . 1 . .
H H1BA 0.1868 0.4789 -0.0253 0.021 Uiso calc R 1 . .
H H1BB 0.1117 0.5909 0.0298 0.021 Uiso calc R 1 . .
C C2B 0.10777(11) 0.65860(11) -0.16520(10) 0.01608(19) Uani d . 1 . .
C C3B 0.00363(12) 0.76019(13) -0.17959(12) 0.0214(2) Uani d . 1 . .
H H3BA -0.0315 0.7787 -0.1082 0.026 Uiso calc R 1 . .
C C4B -0.04888(13) 0.83455(14) -0.29857(13) 0.0277(3) Uani d . 1 . .
H H4BA -0.1206 0.9029 -0.3081 0.033 Uiso calc R 1 . .
C C5B 0.00326(14) 0.80896(14) -0.40303(12) 0.0287(3) Uani d . 1 . .
H H5BA -0.0324 0.8602 -0.4842 0.034 Uiso calc R 1 . .
C C6B 0.10777(13) 0.70825(14) -0.38928(11) 0.0249(2) Uani d . 1 . .
H H6BA 0.1440 0.6915 -0.4611 0.030 Uiso calc R 1 . .
C C7B 0.15918(12) 0.63218(12) -0.27049(11) 0.0194(2) Uani d . 1 . .
H H7BA 0.2293 0.5622 -0.2610 0.023 Uiso calc R 1 . .

loop_
_atom_site_aniso_label
_atom_site_aniso_U_11
_atom_site_aniso_U_22
_atom_site_aniso_U_33
_atom_site_aniso_U_12
_atom_site_aniso_U_13
_atom_site_aniso_U_23
S1A 0.01578(12) 0.01722(12) 0.01415(12) -0.00345(9) -0.00047(9) -0.00155(9)
S1B 0.01535(12) 0.01657(12) 0.01539(12) -0.00216(9) -0.00130(9) -0.00152(9)
O1 0.0167(4) 0.0186(4) 0.0182(4) 0.0004(3) -0.0014(3) -0.0023(3)
O2 0.0205(4) 0.0164(4) 0.0183(4) -0.0038(3) -0.0003(3) -0.0007(3)
N1 0.0166(4) 0.0150(4) 0.0168(4) -0.0024(3) 0.0016(3) -0.0026(3)
N2 0.0145(4) 0.0142(4) 0.0188(4) -0.0014(3) -0.0007(3) -0.0018(3)
C1 0.0156(4) 0.0151(4) 0.0136(4) 0.0003(3) 0.0003(3) -0.0036(3)
C2 0.0156(4) 0.0156(4) 0.0139(4) -0.0018(3) 0.0008(3) -0.0052(4)
C3 0.0143(4) 0.0146(4) 0.0155(4) -0.0004(3) 0.0000(3) -0.0040(4)
C4 0.0164(5) 0.0185(5) 0.0182(5) -0.0026(4) -0.0030(4) -0.0042(4)
C5 0.0180(5) 0.0193(5) 0.0172(5) -0.0007(4) -0.0039(4) -0.0028(4)
C6 0.0168(4) 0.0145(4) 0.0153(4) -0.0002(3) 0.0014(3) -0.0037(4)
C7 0.0152(4) 0.0171(5) 0.0184(5) -0.0022(4) -0.0005(4) -0.0041(4)
C8 0.0145(4) 0.0177(5) 0.0174(5) -0.0004(4) -0.0021(4) -0.0036(4)
C9 0.0204(5) 0.0198(5) 0.0215(5) -0.0054(4) 0.0032(4) -0.0034(4)
C1A 0.0185(5) 0.0365(7) 0.0165(5) -0.0083(5) -0.0030(4) 0.0032(5)
C2A 0.0152(4) 0.0204(5) 0.0146(4) -0.0019(4) -0.0026(4) -0.0003(4)
C3A 0.0221(5) 0.0212(5) 0.0283(6) 0.0004(4) -0.0042(4) -0.0071(5)
C4A 0.0268(6) 0.0224(6) 0.0393(8) -0.0069(5) -0.0087(5) 0.0061(5)
C5A 0.0208(6) 0.0525(9) 0.0213(6) -0.0036(6) -0.0004(5) 0.0096(6)
C6A 0.0250(6) 0.0549(9) 0.0175(5) 0.0098(6) -0.0031(4) -0.0101(6)
C7A 0.0251(6) 0.0260(6) 0.0212(5) 0.0043(4) -0.0073(4) -0.0071(4)
C1B 0.0163(4) 0.0185(5) 0.0159(4) -0.0033(4) -0.0008(4) -0.0027(4)
C2B 0.0145(4) 0.0161(4) 0.0158(4) -0.0029(3) -0.0009(3) -0.0030(4)
C3B 0.0173(5) 0.0220(5) 0.0237(5) 0.0004(4) -0.0003(4) -0.0064(4)
C4B 0.0219(5) 0.0234(6) 0.0324(6) 0.0024(4) -0.0083(5) -0.0026(5)
C5B 0.0304(6) 0.0262(6) 0.0224(6) -0.0083(5) -0.0101(5) 0.0014(5)
C6B 0.0291(6) 0.0287(6) 0.0165(5) -0.0110(5) 0.0006(4) -0.0068(4)
C7B 0.0181(5) 0.0212(5) 0.0193(5) -0.0037(4) 0.0013(4) -0.0075(4)

loop_
_atom_type_symbol
_atom_type_description
_atom_type_scat_dispersion_real
_atom_type_scat_dispersion_imag
_atom_type_scat_source
C C 0.0033 0.0016 'International Tables Vol C Tables 4.2.6.8 and 6.1.1.4'
H H 0.0000 0.0000 'International Tables Vol C Tables 4.2.6.8 and 6.1.1.4'
N N 0.0061 0.0033 'International Tables Vol C Tables 4.2.6.8 and 6.1.1.4'
O O 0.0106 0.0060 'International Tables Vol C Tables 4.2.6.8 and 6.1.1.4'
S S 0.1246 0.1234 'International Tables Vol C Tables 4.2.6.8 and 6.1.1.4'

loop_
_geom_angle_atom_site_label_1
_geom_angle_atom_site_label_2
_geom_angle_atom_site_label_3
_geom_angle_site_symmetry_1
_geom_angle_site_symmetry_3
_geom_angle
_geom_angle_publ_flag
C1 S1A C1A . . 100.40(6) ?
C1 S1B C1B . . 106.17(6) ?
C6 O2 C9 . . 117.42(9) ?
C1 N1 N2 . . 112.66(10) ?
C2 N2 N1 . . 121.87(9) ?
C2 N2 H2A . . 119.1 ?
N1 N2 H2A . . 119.1 ?
N1 C1 S1A . . 120.92(9) ?
N1 C1 S1B . . 121.56(9) ?
S1A C1 S1B . . 117.52(7) ?
O1 C2 N2 . . 123.68(10) ?
O1 C2 C3 . . 122.39(10) ?
N2 C2 C3 . . 113.91(10) ?
C8 C3 C4 . . 118.76(10) ?
C8 C3 C2 . . 117.52(10) ?
C4 C3 C2 . . 123.59(10) ?
C5 C4 C3 . . 120.45(10) ?
C5 C4 H4A . . 119.8 ?
C3 C4 H4A . . 119.8 ?
C4 C5 C6 . . 119.97(10) ?
C4 C5 H5A . . 120.0 ?
C6 C5 H5A . . 120.0 ?
O2 C6 C7 . . 124.37(10) ?
O2 C6 C5 . . 115.33(10) ?
C7 C6 C5 . . 120.30(10) ?
C8 C7 C6 . . 118.78(10) ?
C8 C7 H7A . . 120.6 ?
C6 C7 H7A . . 120.6 ?
C7 C8 C3 . . 121.73(10) ?
C7 C8 H8A . . 119.1 ?
C3 C8 H8A . . 119.1 ?
O2 C9 H9A . . 109.5 ?
O2 C9 H9B . . 109.5 ?
H9A C9 H9B . . 109.5 ?
O2 C9 H9C . . 109.5 ?
H9A C9 H9C . . 109.5 ?
H9B C9 H9C . . 109.5 ?
C2A C1A S1A . . 110.33(8) ?
C2A C1A H1AA . . 109.6 ?
S1A C1A H1AA . . 109.6 ?
C2A C1A H1AB . . 109.6 ?
S1A C1A H1AB . . 109.6 ?
H1AA C1A H1AB . . 108.1 ?
C7A C2A C3A . . 119.11(11) ?
C7A C2A C1A . . 119.74(11) ?
C3A C2A C1A . . 121.13(12) ?
C2A C3A C4A . . 119.85(13) ?
C2A C3A H3AA . . 120.1 ?
C4A C3A H3AA . . 120.1 ?
C5A C4A C3A . . 120.22(13) ?
C5A C4A H4AA . . 119.9 ?
C3A C4A H4AA . . 119.9 ?
C6A C5A C4A . . 119.99(13) ?
C6A C5A H5AA . . 120.0 ?
C4A C5A H5AA . . 120.0 ?
C5A C6A C7A . . 119.87(14) ?
C5A C6A H6AA . . 120.1 ?
C7A C6A H6AA . . 120.1 ?
C6A C7A C2A . . 120.96(13) ?
C6A C7A H7AA . . 119.5 ?
C2A C7A H7AA . . 119.5 ?
C2B C1B S1B . . 104.01(8) ?
C2B C1B H1BA . . 111.0 ?
S1B C1B H1BA . . 111.0 ?
C2B C1B H1BB . . 111.0 ?
S1B C1B H1BB . . 111.0 ?
H1BA C1B H1BB . . 109.0 ?
C3B C2B C7B . . 119.71(11) ?
C3B C2B C1B . . 120.85(10) ?
C7B C2B C1B . . 119.37(10) ?
C4B C3B C2B . . 120.03(12) ?
C4B C3B H3BA . . 120.0 ?
C2B C3B H3BA . . 120.0 ?
C5B C4B C3B . . 120.10(12) ?
C5B C4B H4BA . . 120.0 ?
C3B C4B H4BA . . 120.0 ?
C4B C5B C6B . . 120.11(12) ?
C4B C5B H5BA . . 119.9 ?
C6B C5B H5BA . . 119.9 ?
C7B C6B C5B . . 120.02(12) ?
C7B C6B H6BA . . 120.0 ?
C5B C6B H6BA . . 120.0 ?
C6B C7B C2B . . 120.03(11) ?
C6B C7B H7BA . . 120.0 ?
C2B C7B H7BA . . 120.0 ?

loop_
_geom_bond_atom_site_label_1
_geom_bond_atom_site_label_2
_geom_bond_site_symmetry_2
_geom_bond_distance
_geom_bond_publ_flag
S1A C1 . 1.7500(13) ?
S1A C1A . 1.8231(14) ?
S1B C1 . 1.7626(13) ?
S1B C1B . 1.8230(12) ?
O1 C2 . 1.2289(14) ?
O2 C6 . 1.3582(14) ?
O2 C9 . 1.4336(14) ?
N1 C1 . 1.2923(14) ?
N1 N2 . 1.3941(13) ?
N2 C2 . 1.3574(14) ?
N2 H2A . 0.8800 ?
C2 C3 . 1.4923(15) ?
C3 C8 . 1.3920(15) ?
C3 C4 . 1.4019(16) ?
C4 C5 . 1.3836(16) ?
C4 H4A . 0.9500 ?
C5 C6 . 1.4025(16) ?
C5 H5A . 0.9500 ?
C6 C7 . 1.3961(16) ?
C7 C8 . 1.3899(16) ?
C7 H7A . 0.9500 ?
C8 H8A . 0.9500 ?
C9 H9A . 0.9800 ?
C9 H9B . 0.9800 ?
C9 H9C . 0.9800 ?
C1A C2A . 1.5047(17) ?
C1A H1AA . 0.9900 ?
C1A H1AB . 0.9900 ?
C2A C7A . 1.3887(17) ?
C2A C3A . 1.3899(17) ?
C3A C4A . 1.399(2) ?
C3A H3AA . 0.9500 ?
C4A C5A . 1.383(2) ?
C4A H4AA . 0.9500 ?
C5A C6A . 1.381(2) ?
C5A H5AA . 0.9500 ?
C6A C7A . 1.384(2) ?
C6A H6AA . 0.9500 ?
C7A H7AA . 0.9500 ?
C1B C2B . 1.5060(16) ?
C1B H1BA . 0.9900 ?
C1B H1BB . 0.9900 ?
C2B C3B . 1.3942(16) ?
C2B C7B . 1.3954(16) ?
C3B C4B . 1.3925(18) ?
C3B H3BA . 0.9500 ?
C4B C5B . 1.386(2) ?
C4B H4BA . 0.9500 ?
C5B C6B . 1.392(2) ?
C5B H5BA . 0.9500 ?
C6B C7B . 1.3902(17) ?
C6B H6BA . 0.9500 ?
C7B H7BA . 0.9500 ?

loop_
_geom_hbond_atom_site_label_D
_geom_hbond_atom_site_label_H
_geom_hbond_atom_site_label_A
_geom_hbond_site_symmetry_A
_geom_hbond_distance_DH
_geom_hbond_distance_HA
_geom_hbond_distance_DA
_geom_hbond_angle_DHA
C6A H6AA O1 2_666 0.95 2.41 3.2516(17) 146.8
C1B H1BA O1 2_665 0.99 2.35 3.2872(16) 156.6
C3B H3BA O1 1_455 0.95 2.67 3.5351(18) 152.2
C6B H6BA O2 2_674 0.95 2.47 3.4173(17) 173.9

loop_
_geom_torsion_atom_site_label_1
_geom_torsion_atom_site_label_2
_geom_torsion_atom_site_label_3
_geom_torsion_atom_site_label_4
_geom_torsion_site_symmetry_1
_geom_torsion_site_symmetry_2
_geom_torsion_site_symmetry_3
_geom_torsion_site_symmetry_4
_geom_torsion
_geom_torsion_publ_flag
C1 N1 N2 C2 . . . . -154.32(10) ?
N2 N1 C1 S1A . . . . -173.64(7) ?
N2 N1 C1 S1B . . . . 6.23(13) ?
C1A S1A C1 N1 . . . . 5.25(11) ?
C1A S1A C1 S1B . . . . -174.63(7) ?
C1B S1B C1 N1 . . . . -174.67(9) ?
C1B S1B C1 S1A . . . . 5.21(8) ?
N1 N2 C2 O1 . . . . -1.25(17) ?
N1 N2 C2 C3 . . . . 177.27(9) ?
O1 C2 C3 C8 . . . . -24.63(15) ?
N2 C2 C3 C8 . . . . 156.84(10) ?
O1 C2 C3 C4 . . . . 151.22(11) ?
N2 C2 C3 C4 . . . . -27.31(15) ?
C8 C3 C4 C5 . . . . 0.03(17) ?
C2 C3 C4 C5 . . . . -175.77(10) ?
C3 C4 C5 C6 . . . . 0.60(17) ?
C9 O2 C6 C7 . . . . 2.19(15) ?
C9 O2 C6 C5 . . . . -177.81(10) ?
C4 C5 C6 O2 . . . . 179.43(10) ?
C4 C5 C6 C7 . . . . -0.57(17) ?
O2 C6 C7 C8 . . . . 179.90(10) ?
C5 C6 C7 C8 . . . . -0.09(16) ?
C6 C7 C8 C3 . . . . 0.75(17) ?
C4 C3 C8 C7 . . . . -0.72(17) ?
C2 C3 C8 C7 . . . . 175.34(10) ?
C1 S1A C1A C2A . . . . 154.36(10) ?
S1A C1A C2A C7A . . . . -101.53(12) ?
S1A C1A C2A C3A . . . . 79.84(13) ?
C7A C2A C3A C4A . . . . -0.56(17) ?
C1A C2A C3A C4A . . . . 178.07(11) ?
C2A C3A C4A C5A . . . . -0.08(19) ?
C3A C4A C5A C6A . . . . 0.4(2) ?
C4A C5A C6A C7A . . . . -0.1(2) ?
C5A C6A C7A C2A . . . . -0.55(19) ?
C3A C2A C7A C6A . . . . 0.88(18) ?
C1A C2A C7A C6A . . . . -177.77(11) ?
C1 S1B C1B C2B . . . . -173.50(7) ?
S1B C1B C2B C3B . . . . -101.80(11) ?
S1B C1B C2B C7B . . . . 74.98(11) ?
C7B C2B C3B C4B . . . . 0.15(17) ?
C1B C2B C3B C4B . . . . 176.93(11) ?
C2B C3B C4B C5B . . . . -0.74(19) ?
C3B C4B C5B C6B . . . . 0.37(19) ?
C4B C5B C6B C7B . . . . 0.58(19) ?
C5B C6B C7B C2B . . . . -1.16(17) ?
C3B C2B C7B C6B . . . . 0.79(16) ?
C1B C2B C7B C6B . . . . -176.03(10) ?

loop_
_cod_related_entry_id
_cod_related_entry_database
_cod_related_entry_code
1 ChemSpider 30656144
